data_7224356
loop_
_publ_author_name
'Mocilac, P.'
'Gallagher, J. F.'

_publ_section_title
;
 Halogenated tennimides and trezimides: impact of halogen bonding and
 solvent role on porous network formation and inclusion
;
_journal_issue 13
_journal_name_full CrystEngComm
_journal_page_first 2375
_journal_paper_doi 10.1039/C5CE02052B
_journal_volume 18
_journal_year 2016
_chemical_formula_moiety '4(C39 H21 Cl3 N6 O6), 2(C1.60 H4.80 O0.80 S0.80), 5.92(C2 H6 O)'
_chemical_formula_sum 'C171.04 H129.12 Cl12 N24 O36.52 S7.52'
_chemical_formula_weight 3771.47
_chemical_name_common (ClIO)3:DMSO:H2O
_chemical_name_systematic
; 
 ? 
;
_space_group_IT_number 43
_symmetry_cell_setting orthorhombic
_symmetry_space_group_name_Hall 'F 2 -2d'
_symmetry_space_group_name_H-M 'F d d 2'
_atom_sites_solution_hydrogens geom
_atom_sites_solution_primary direct
_atom_sites_solution_secondary difmap
_audit_block_doi 10.5517/cc14n40y
_audit_creation_method SHELXL-97
_audit_update_record
;
2015-04-27 deposited with the CCDC.
2016-02-22 downloaded from the CCDC.
;
_cell_angle_alpha 90.00
_cell_angle_beta 90.00
_cell_angle_gamma 90.00
_cell_formula_units_Z 4
_cell_length_a 55.0537(10)
_cell_length_b 36.3597(5)
_cell_length_c 10.6018(2)
_cell_measurement_reflns_used 8469
_cell_measurement_temperature 294(2)
_cell_measurement_theta_max 63.3
_cell_measurement_theta_min 2.43
_cell_volume 21222.0(6)
_computing_cell_refinement
;
CrysAlisPro, Agilent Technologies,
Version 1.171.34.49 (release 20-01-2011 CrysAlis171 .NET)
(compiled Jan 20 2011,15:58:25)
;
_computing_data_collection
;
CrysAlisPro, Agilent Technologies,
Version 1.171.34.49 (release 20-01-2011 CrysAlis171 .NET)
(compiled Jan 20 2011,15:58:25)
;
_computing_data_reduction
;
CrysAlisPro, Agilent Technologies,
Version 1.171.34.49 (release 20-01-2011 CrysAlis171 .NET)
(compiled Jan 20 2011,15:58:25)
;
_computing_molecular_graphics 'PLATON (Spek, 2009)'
_computing_publication_material SHELXL97
_computing_structure_refinement 'SHELXL97 (Sheldrick, 2008) and SORTX (McArdle, 1995)'
_computing_structure_solution 'SHELXS97 (Sheldrick, 2008)'
_diffrn_ambient_temperature 294(2)
_diffrn_measured_fraction_theta_full 0.995
_diffrn_measured_fraction_theta_max 0.995
_diffrn_measurement_device 'Xcalibur, Sapphire3, Gemini Ultra'
_diffrn_measurement_method '\w scans'
_diffrn_radiation_monochromator graphite
_diffrn_radiation_source 'fine-focus sealed tube'
_diffrn_radiation_type CuK\a
_diffrn_radiation_wavelength 1.54184
_diffrn_reflns_av_R_equivalents 0.0000
_diffrn_reflns_av_sigmaI/netI 0.0209
_diffrn_reflns_limit_h_max 63
_diffrn_reflns_limit_h_min 0
_diffrn_reflns_limit_k_max 41
_diffrn_reflns_limit_k_min 0
_diffrn_reflns_limit_l_max 12
_diffrn_reflns_limit_l_min 0
_diffrn_reflns_number 4574
_diffrn_reflns_theta_full 62.50
_diffrn_reflns_theta_max 63.43
_diffrn_reflns_theta_min 2.91
_diffrn_standards_decay_% 1
_diffrn_standards_interval_time 60
_diffrn_standards_number 33213
_exptl_absorpt_coefficient_mu 2.695
_exptl_absorpt_correction_T_max 0.9235
_exptl_absorpt_correction_T_min 0.4438
_exptl_absorpt_correction_type analytical
_exptl_absorpt_process_details '(ABSFAC, Clark and Reid, 1998)'
_exptl_crystal_colour Colourless
_exptl_crystal_density_diffrn 1.180
_exptl_crystal_density_method 'not measured'
_exptl_crystal_description Plate
_exptl_crystal_F_000 7759.4
_exptl_crystal_size_max 0.36
_exptl_crystal_size_mid 0.26
_exptl_crystal_size_min 0.03
_refine_diff_density_max 0.305
_refine_diff_density_min -0.284
_refine_diff_density_rms 0.058
_refine_ls_abs_structure_details '(Flack, 1983)'
_refine_ls_abs_structure_Flack 0.07(2)
_refine_ls_extinction_method none
_refine_ls_goodness_of_fit_ref 1.053
_refine_ls_hydrogen_treatment constr
_refine_ls_matrix_type full
_refine_ls_number_parameters 664
_refine_ls_number_reflns 4574
_refine_ls_number_restraints 170
_refine_ls_restrained_S_all 1.072
_refine_ls_R_factor_all 0.0549
_refine_ls_R_factor_gt 0.0497
_refine_ls_shift/su_max 0.002
_refine_ls_shift/su_mean 0.000
_refine_ls_structure_factor_coef Fsqd
_refine_ls_weighting_details 'w=1/[\s^2^(Fo^2^)+(0.1092P)^2^] where P=(Fo^2^+2Fc^2^)/3'
_refine_ls_weighting_scheme calc
_refine_ls_wR_factor_gt 0.1371
_refine_ls_wR_factor_ref 0.1426
_reflns_number_gt 4009
_reflns_number_total 4574
_reflns_threshold_expression I>2\s(I)
_cod_data_source_file c5ce02052b2.cif
_cod_data_source_block ClIO3_DMSO_H2O_SQ
_cod_depositor_comments
;
The following automatic conversions were performed:

'_symmetry_cell_setting' value 'Orthorhombic' changed to
'orthorhombic' according to
/usr/data/users/saulius/crontab/automatic-downloads/rss-feeds/RSC/lib/dictionaries/cif_core.dic
dictionary named 'cif_core.dic' version 2.4.2 from 2011-04-26.

'_exptl_absorpt_correction_type' value 'Analytical' changed to
'analytical' according to
/usr/data/users/saulius/crontab/automatic-downloads/rss-feeds/RSC/lib/dictionaries/cif_core.dic
dictionary named 'cif_core.dic' version 2.4.2 from 2011-04-26.

Automatic conversion script
Id: cif_fix_values 4268 2015-11-12 08:31:59Z antanas 

 Adding full bibliography for 7224352--7224361.cif.
;
_cod_database_code 7224356

loop_
_symmetry_equiv_pos_as_xyz
'x, y, z'
'-x, -y, z'
'x+1/4, -y+1/4, z+1/4'
'-x+1/4, y+1/4, z+1/4'
'x, y+1/2, z+1/2'
'-x, -y+1/2, z+1/2'
'x+1/4, -y+3/4, z+3/4'
'-x+1/4, y+3/4, z+3/4'
'x+1/2, y, z+1/2'
'-x+1/2, -y, z+1/2'
'x+3/4, -y+1/4, z+3/4'
'-x+3/4, y+1/4, z+3/4'
'x+1/2, y+1/2, z'
'-x+1/2, -y+1/2, z'
'x+3/4, -y+3/4, z+1/4'
'-x+3/4, y+3/4, z+1/4'

loop_
_atom_site_label
_atom_site_type_symbol
_atom_site_fract_x
_atom_site_fract_y
_atom_site_fract_z
_atom_site_U_iso_or_equiv
_atom_site_adp_type
_atom_site_occupancy
_atom_site_symmetry_multiplicity
_atom_site_calc_flag
_atom_site_refinement_flags
_atom_site_disorder_assembly
_atom_site_disorder_group
Cl14 Cl -0.00251(3) 0.08419(6) 0.3762(2) 0.1244(7) Uani 1 1 d . . .
Cl24 Cl 0.18488(4) 0.20844(5) 1.05061(12) 0.1119(6) Uani 1 1 d . . .
Cl34 Cl 0.01898(3) 0.03268(6) 0.6510(2) 0.1183(6) Uani 1 1 d . . .
O1 O 0.07446(7) 0.24659(9) 0.4271(4) 0.0856(10) Uani 1 1 d . . .
C1 C 0.07734(8) 0.21437(12) 0.4477(4) 0.0636(10) Uani 1 1 d . . .
N1 N 0.07778(6) 0.18869(10) 0.3434(3) 0.0596(8) Uani 1 1 d . . .
O2 O 0.08326(7) 0.18458(12) 0.1309(3) 0.0900(11) Uani 1 1 d . . .
C2 C 0.08942(8) 0.19764(13) 0.2308(4) 0.0648(10) Uani 1 1 d . . .
O3 O 0.16998(8) 0.27348(9) 0.5000(4) 0.0871(10) Uani 1 1 d . . .
C3 C 0.16289(9) 0.24559(12) 0.4519(4) 0.0642(10) Uani 1 1 d . . .
N2 N 0.16827(6) 0.21058(9) 0.5081(3) 0.0554(7) Uani 1 1 d . . .
O4 O 0.18744(7) 0.19129(10) 0.3289(3) 0.0811(9) Uani 1 1 d . . .
C4 C 0.17957(7) 0.18357(11) 0.4323(4) 0.0585(9) Uani 1 1 d . . .
O5 O 0.13375(6) 0.04089(7) 0.5871(4) 0.0830(10) Uani 1 1 d . . .
C5 C 0.13593(8) 0.07336(11) 0.6031(4) 0.0628(10) Uani 1 1 d . . .
N3 N 0.11628(6) 0.09512(8) 0.6448(3) 0.0551(7) Uani 1 1 d . . .
O6 O 0.13613(6) 0.12528(9) 0.8041(3) 0.0730(8) Uani 1 1 d . . .
C6 C 0.11981(7) 0.12510(11) 0.7282(4) 0.0570(9) Uani 1 1 d . . .
C11 C 0.10272(7) 0.15627(10) 0.7116(4) 0.0539(8) Uani 1 1 d . . .
C12 C 0.09541(7) 0.16667(10) 0.5906(4) 0.0514(8) Uani 1 1 d . . .
H12 H 0.0990 0.1520 0.5214 0.062 Uiso 1 1 calc R . .
C13 C 0.08266(7) 0.19928(11) 0.5752(4) 0.0576(9) Uani 1 1 d . . .
C14 C 0.07624(10) 0.22022(13) 0.6804(5) 0.0737(12) Uani 1 1 d . . .
H14 H 0.0677 0.2421 0.6702 0.088 Uiso 1 1 calc R . .
C15 C 0.08260(10) 0.20857(13) 0.7988(5) 0.0766(12) Uani 1 1 d . . .
H15 H 0.0775 0.2219 0.8689 0.092 Uiso 1 1 calc R . .
C16 C 0.09633(8) 0.17776(12) 0.8153(4) 0.0646(10) Uani 1 1 d . . .
H16 H 0.1014 0.1711 0.8957 0.078 Uiso 1 1 calc R . .
C11A C 0.05905(8) 0.16114(12) 0.3460(4) 0.0649(10) Uani 1 1 d . . .
N12A N 0.04064(7) 0.16984(13) 0.4208(5) 0.0829(11) Uani 1 1 d . . .
C13A C 0.02236(10) 0.14508(19) 0.4287(7) 0.0964(17) Uani 1 1 d . . .
H13A H 0.0094 0.1501 0.4820 0.116 Uiso 1 1 calc R . .
C14A C 0.02228(10) 0.11346(16) 0.3624(6) 0.0852(15) Uani 1 1 d . . .
C15A C 0.04133(11) 0.10523(16) 0.2855(6) 0.0858(14) Uani 1 1 d . . .
H15A H 0.0414 0.0836 0.2389 0.103 Uiso 1 1 calc R . .
C16A C 0.06019(9) 0.12906(13) 0.2778(5) 0.0751(12) Uani 1 1 d . . .
H16A H 0.0736 0.1238 0.2276 0.090 Uiso 1 1 calc R . .
C21 C 0.11065(8) 0.22312(12) 0.2419(4) 0.0632(10) Uani 1 1 d . . .
C22 C 0.12777(8) 0.22019(11) 0.3352(4) 0.0587(9) Uani 1 1 d . . .
H22 H 0.1267 0.2013 0.3940 0.070 Uiso 1 1 calc R . .
C23 C 0.14675(8) 0.24534(11) 0.3423(4) 0.0598(9) Uani 1 1 d . . .
C24 C 0.14814(9) 0.27375(13) 0.2536(5) 0.0733(12) Uani 1 1 d . . .
H24 H 0.1605 0.2912 0.2586 0.088 Uiso 1 1 calc R . .
C25 C 0.13124(10) 0.27572(14) 0.1594(5) 0.0833(14) Uani 1 1 d . . .
H25 H 0.1325 0.2943 0.0994 0.100 Uiso 1 1 calc R . .
C26 C 0.11272(10) 0.25126(15) 0.1515(4) 0.0778(12) Uani 1 1 d . . .
H26 H 0.1014 0.2531 0.0866 0.093 Uiso 1 1 calc R . .
C21A C 0.17164(7) 0.21000(10) 0.6414(4) 0.0522(8) Uani 1 1 d . . .
N22A N 0.19346(7) 0.19991(11) 0.6825(4) 0.0683(9) Uani 1 1 d . . .
C23A C 0.19673(10) 0.19971(16) 0.8062(5) 0.0777(12) Uani 1 1 d . . .
H23A H 0.2118 0.1926 0.8375 0.093 Uiso 1 1 calc R . .
C24A C 0.17882(10) 0.20960(13) 0.8910(4) 0.0726(12) Uani 1 1 d . . .
C25A C 0.15649(9) 0.22021(12) 0.8465(4) 0.0683(11) Uani 1 1 d . . .
H25A H 0.1442 0.2271 0.9016 0.082 Uiso 1 1 calc R . .
C26A C 0.15287(8) 0.22036(11) 0.7191(4) 0.0619(9) Uani 1 1 d . . .
H26A H 0.1380 0.2273 0.6855 0.074 Uiso 1 1 calc R . .
C31 C 0.17973(7) 0.14562(12) 0.4823(4) 0.0596(9) Uani 1 1 d . . .
C32 C 0.15905(7) 0.12997(11) 0.5334(4) 0.0561(9) Uani 1 1 d . . .
H32 H 0.1451 0.1441 0.5442 0.067 Uiso 1 1 calc R . .
C33 C 0.15898(7) 0.09319(10) 0.5687(4) 0.0584(9) Uani 1 1 d . . .
C34 C 0.17993(9) 0.07249(13) 0.5550(6) 0.0792(13) Uani 1 1 d . . .
H34 H 0.1800 0.0479 0.5793 0.095 Uiso 1 1 calc R . .
C35 C 0.20056(10) 0.08789(15) 0.5061(8) 0.0963(18) Uani 1 1 d . . .
H35 H 0.2147 0.0739 0.5003 0.116 Uiso 1 1 calc R . .
C36 C 0.20065(8) 0.12365(14) 0.4656(6) 0.0779(12) Uani 1 1 d . . .
H36 H 0.2144 0.1334 0.4273 0.094 Uiso 1 1 calc R . .
C31A C 0.09241(7) 0.07983(10) 0.6387(4) 0.0552(8) Uani 1 1 d . . .
N32A N 0.08089(7) 0.07971(10) 0.7487(4) 0.0660(9) Uani 1 1 d . . .
C33A C 0.05851(9) 0.06572(15) 0.7501(5) 0.0787(13) Uani 1 1 d . . .
H33A H 0.0498 0.0655 0.8254 0.094 Uiso 1 1 calc R . .
C34A C 0.04778(8) 0.05136(13) 0.6418(6) 0.0767(13) Uani 1 1 d . . .
C35A C 0.05972(9) 0.05181(13) 0.5309(6) 0.0762(12) Uani 1 1 d . . .
H35A H 0.0525 0.0424 0.4583 0.091 Uiso 1 1 calc R . .
C36A C 0.08293(8) 0.06657(12) 0.5272(5) 0.0659(10) Uani 1 1 d . . .
H36A H 0.0918 0.0675 0.4525 0.079 Uiso 1 1 calc R . .
S1A S 0.12461(4) 0.10642(6) 0.20247(19) 0.0904(5) Uani 0.75 1 d P A 1
O1A O 0.11894(16) 0.1259(4) 0.3270(9) 0.081(2) Uani 0.75 1 d P A 1
C1A C 0.1418(2) 0.0701(4) 0.2416(15) 0.115(4) Uani 0.75 1 d P A 1
H1A1 H 0.1546 0.0673 0.1809 0.173 Uiso 0.75 1 calc PR A 1
H1A2 H 0.1320 0.0484 0.2428 0.173 Uiso 0.75 1 calc PR A 1
H1A3 H 0.1487 0.0740 0.3237 0.173 Uiso 0.75 1 calc PR A 1
C2A C 0.1438(2) 0.1373(3) 0.1214(10) 0.128(4) Uani 0.75 1 d P A 1
H2A1 H 0.1595 0.1261 0.1095 0.192 Uiso 0.75 1 calc PR A 1
H2A2 H 0.1456 0.1594 0.1698 0.192 Uiso 0.75 1 calc PR A 1
H2A3 H 0.1369 0.1430 0.0407 0.192 Uiso 0.75 1 calc PR A 1
S1B S 0.14067(12) 0.11538(18) 0.2448(6) 0.0887(14) Uani 0.25 1 d PDU B 2
O1B O 0.1202(8) 0.1205(15) 0.324(5) 0.135(16) Uani 0.25 1 d PDU B 2
C1B C 0.1518(7) 0.0723(9) 0.225(5) 0.123(13) Uani 0.25 1 d PDU B 2
H1B1 H 0.1376 0.0562 0.1988 0.185 Uiso 0.25 1 d P C 2
H1B2 H 0.1592 0.0631 0.2922 0.185 Uiso 0.25 1 d P D 2
H1B3 H 0.1622 0.0722 0.1485 0.185 Uiso 0.25 1 d P E 2
C2B C 0.1648(9) 0.1444(15) 0.229(8) 0.24(2) Uani 0.25 1 d PDU B 2
H2B1 H 0.1797 0.1308 0.2395 0.356 Uiso 0.25 1 d P F 2
H2B2 H 0.1636 0.1651 0.2714 0.356 Uiso 0.25 1 d P G 2
H2B3 H 0.1654 0.1509 0.1320 0.356 Uiso 0.25 1 d P H 2
S1C S 0.01891(11) 0.01057(18) 0.0272(7) 0.1369(18) Uani 0.40 1 d PDU I -1
O1C O 0.0285(4) 0.0474(5) 0.031(2) 0.091(5) Uani 0.20 1 d PDU I -1
C1C C 0.0147(3) -0.0042(5) 0.1764(19) 0.119(5) Uani 0.40 1 d PDU I -1
H1C1 H 0.0237 -0.0264 0.1897 0.178 Uiso 0.40 1 calc PR I -1
H1C2 H -0.0023 -0.0090 0.1900 0.178 Uiso 0.40 1 calc PR I -1
H1C3 H 0.0201 0.0143 0.2343 0.178 Uiso 0.40 1 calc PR I -1
C2C C 0.0077(6) -0.0175(7) -0.059(3) 0.174(9) Uani 0.40 1 d PDU I -1
H2C1 H 0.0202 -0.0294 -0.1068 0.261 Uiso 0.40 1 calc PR I -1
H2C2 H -0.0035 -0.0056 -0.1147 0.261 Uiso 0.40 1 calc PR I -1
H2C3 H -0.0008 -0.0355 -0.0092 0.261 Uiso 0.40 1 calc PR I -1
O2C O -0.0019(7) 0.0295(11) 0.083(4) 0.173(11) Uani 0.20 1 d PDU J -2
S1D S 0.01002(17) 0.1206(4) 0.9905(10) 0.212(4) Uani 0.48 1 d PDU K 1
O1D O 0.0024(5) 0.1557(7) 1.051(4) 0.290(12) Uani 0.48 1 d PDU K 1
C1D C 0.0354(3) 0.1409(5) 0.944(2) 0.136(5) Uani 0.48 1 d PDU K 1
H1D1 H 0.0357 0.1423 0.8537 0.204 Uiso 0.48 1 calc PR K 1
H1D2 H 0.0491 0.1270 0.9732 0.204 Uiso 0.48 1 calc PR K 1
H1D3 H 0.0361 0.1653 0.9787 0.204 Uiso 0.48 1 calc PR K 1
C2D C -0.0105(5) 0.1105(9) 0.876(3) 0.203(11) Uani 0.48 1 d PDU K 1
H2D1 H -0.0225 0.1296 0.8719 0.304 Uiso 0.48 1 calc PR K 1
H2D2 H -0.0182 0.0875 0.8948 0.304 Uiso 0.48 1 calc PR K 1
H2D3 H -0.0023 0.1088 0.7961 0.304 Uiso 0.48 1 calc PR K 1
O1W O 0.0215(5) 0.0733(15) 1.023(4) 0.33(2) Uani 0.45 1 d P L 2
O2W O 0.0176(6) 0.1414(6) 0.830(3) 0.350(13) Uani 0.80 1 d P M 2

loop_
_atom_site_aniso_label
_atom_site_aniso_U_11
_atom_site_aniso_U_22
_atom_site_aniso_U_33
_atom_site_aniso_U_23
_atom_site_aniso_U_13
_atom_site_aniso_U_12
Cl14 0.0927(9) 0.1391(14) 0.1413(15) 0.0298(12) -0.0191(10) -0.0486(9)
Cl24 0.1620(15) 0.1322(13) 0.0415(6) 0.0035(6) -0.0086(7) 0.0042(11)
Cl34 0.0766(8) 0.1276(12) 0.1507(17) 0.0192(12) -0.0080(9) -0.0290(8)
O1 0.121(3) 0.0570(18) 0.079(2) 0.0093(16) 0.001(2) 0.0135(17)
C1 0.074(2) 0.057(2) 0.060(2) 0.0015(18) 0.0009(19) 0.0055(18)
N1 0.0695(18) 0.0572(17) 0.0520(18) 0.0031(15) -0.0055(15) -0.0021(15)
O2 0.111(2) 0.110(3) 0.0487(18) 0.0014(17) -0.0103(17) -0.030(2)
C2 0.078(2) 0.069(2) 0.048(2) 0.0088(18) -0.0115(19) -0.0072(19)
O3 0.130(3) 0.0581(17) 0.074(2) 0.0081(15) -0.027(2) -0.0259(18)
C3 0.088(3) 0.059(2) 0.045(2) 0.0053(17) -0.0066(19) -0.0153(19)
N2 0.0722(18) 0.0531(17) 0.0410(15) 0.0069(13) -0.0018(14) -0.0079(14)
O4 0.099(2) 0.090(2) 0.0545(18) 0.0066(16) 0.0166(17) -0.0101(18)
C4 0.066(2) 0.065(2) 0.044(2) -0.0028(17) 0.0006(17) -0.0106(17)
O5 0.088(2) 0.0411(15) 0.120(3) 0.0015(16) 0.012(2) 0.0031(13)
C5 0.070(2) 0.052(2) 0.066(3) 0.0070(18) 0.0033(19) -0.0002(17)
N3 0.0683(17) 0.0455(15) 0.0515(17) 0.0031(13) 0.0033(14) -0.0009(13)
O6 0.088(2) 0.0761(18) 0.0544(17) 0.0023(14) -0.0091(16) 0.0072(15)
C6 0.070(2) 0.053(2) 0.048(2) 0.0094(17) 0.0068(19) -0.0058(17)
C11 0.069(2) 0.0488(18) 0.0442(18) 0.0005(15) 0.0042(16) -0.0053(16)
C12 0.0631(19) 0.0461(18) 0.0450(19) -0.0024(14) -0.0001(15) -0.0025(15)
C13 0.067(2) 0.051(2) 0.055(2) -0.0072(17) 0.0018(17) -0.0007(16)
C14 0.096(3) 0.058(2) 0.067(3) -0.007(2) 0.001(2) 0.011(2)
C15 0.103(3) 0.067(3) 0.060(3) -0.017(2) 0.010(2) 0.010(2)
C16 0.081(3) 0.068(2) 0.045(2) -0.0031(18) 0.0051(18) -0.004(2)
C11A 0.067(2) 0.066(2) 0.061(2) 0.0077(19) -0.009(2) -0.0046(18)
N12A 0.071(2) 0.089(3) 0.088(3) -0.004(2) 0.002(2) -0.0013(19)
C13A 0.065(3) 0.108(4) 0.116(5) 0.006(4) 0.014(3) -0.008(3)
C14A 0.079(3) 0.088(3) 0.089(4) 0.015(3) -0.020(3) -0.020(3)
C15A 0.093(3) 0.081(3) 0.083(3) 0.005(3) -0.016(3) -0.021(3)
C16A 0.083(3) 0.069(3) 0.074(3) -0.003(2) 0.001(2) -0.007(2)
C21 0.082(2) 0.064(2) 0.044(2) 0.0082(18) -0.0023(18) -0.0056(19)
C22 0.077(2) 0.056(2) 0.0432(19) 0.0103(17) -0.0022(17) -0.0078(18)
C23 0.079(2) 0.055(2) 0.045(2) 0.0089(17) 0.0005(18) -0.0092(18)
C24 0.092(3) 0.066(3) 0.061(3) 0.025(2) -0.001(2) -0.020(2)
C25 0.107(3) 0.079(3) 0.064(3) 0.038(2) -0.007(3) -0.013(3)
C26 0.097(3) 0.089(3) 0.048(2) 0.022(2) -0.009(2) -0.009(3)
C21A 0.063(2) 0.0488(19) 0.0446(18) 0.0033(15) 0.0001(16) -0.0053(15)
N22A 0.072(2) 0.081(2) 0.0527(19) 0.0000(17) -0.0043(16) 0.0085(17)
C23A 0.083(3) 0.101(3) 0.049(2) 0.002(2) -0.011(2) 0.013(2)
C24A 0.109(3) 0.067(3) 0.043(2) 0.0028(18) 0.000(2) 0.002(2)
C25A 0.085(3) 0.065(2) 0.054(2) -0.0036(19) 0.013(2) 0.000(2)
C26A 0.069(2) 0.060(2) 0.057(2) 0.0021(18) 0.0020(19) 0.0013(17)
C31 0.064(2) 0.062(2) 0.052(2) -0.0071(18) 0.0031(17) -0.0029(17)
C32 0.0605(19) 0.060(2) 0.0476(19) -0.0009(16) 0.0027(16) -0.0009(16)
C33 0.067(2) 0.0493(19) 0.059(2) -0.0006(17) 0.0032(18) -0.0015(16)
C34 0.084(3) 0.057(2) 0.096(4) -0.008(2) 0.002(3) 0.007(2)
C35 0.072(3) 0.080(3) 0.137(6) -0.009(3) 0.013(3) 0.015(2)
C36 0.067(2) 0.080(3) 0.086(3) -0.008(3) 0.015(2) 0.001(2)
C31A 0.068(2) 0.0438(18) 0.054(2) 0.0039(16) 0.0063(17) 0.0029(15)
N32A 0.072(2) 0.066(2) 0.060(2) 0.0111(16) 0.0037(17) -0.0065(16)
C33A 0.075(3) 0.085(3) 0.075(3) 0.017(3) 0.012(2) -0.007(2)
C34A 0.066(2) 0.066(3) 0.098(4) 0.013(3) -0.006(3) -0.0041(19)
C35A 0.081(3) 0.060(2) 0.088(3) 0.003(2) -0.012(3) -0.005(2)
C36A 0.076(2) 0.060(2) 0.061(2) -0.0004(19) 0.003(2) 0.0001(19)
S1A 0.0956(12) 0.0999(12) 0.0757(11) -0.0240(10) -0.0071(10) -0.0035(10)
O1A 0.090(4) 0.093(5) 0.060(4) -0.011(3) -0.003(3) 0.006(3)
C1A 0.125(10) 0.121(8) 0.100(8) -0.037(6) 0.017(8) 0.017(7)
C2A 0.162(9) 0.143(9) 0.080(6) 0.007(6) 0.023(6) 0.014(7)
S1B 0.091(3) 0.105(4) 0.070(3) -0.016(3) 0.005(3) -0.004(3)
O1B 0.14(2) 0.13(2) 0.13(2) -0.030(17) 0.030(17) 0.044(16)
C1B 0.11(2) 0.145(18) 0.11(2) -0.008(16) 0.029(17) 0.086(16)
C2B 0.22(3) 0.23(3) 0.26(4) 0.00(3) 0.02(3) -0.05(3)
S1C 0.115(3) 0.134(4) 0.161(5) 0.015(4) 0.018(3) 0.013(3)
O1C 0.117(14) 0.075(9) 0.079(11) -0.004(9) 0.011(10) -0.013(10)
C1C 0.070(8) 0.115(11) 0.171(14) -0.002(11) 0.003(9) 0.016(7)
C2C 0.19(2) 0.136(15) 0.198(19) 0.009(15) 0.033(18) -0.020(14)
O2C 0.177(19) 0.156(18) 0.19(2) 0.020(18) 0.001(18) 0.030(17)
S1D 0.177(6) 0.273(10) 0.185(7) -0.047(7) 0.025(5) -0.049(7)
O1D 0.27(2) 0.25(2) 0.35(3) -0.019(19) -0.001(19) 0.009(18)
C1D 0.162(13) 0.121(11) 0.125(13) -0.008(10) -0.024(11) -0.002(10)
C2D 0.192(18) 0.21(2) 0.20(2) 0.033(17) -0.025(17) 0.006(16)
O1W 0.22(2) 0.50(6) 0.28(4) -0.26(4) -0.04(2) 0.06(3)
O2W 0.41(3) 0.27(2) 0.37(3) 0.01(2) 0.00(3) 0.10(2)

loop_
_atom_type_symbol
_atom_type_description
_atom_type_scat_dispersion_real
_atom_type_scat_dispersion_imag
_atom_type_scat_source
C C 0.0181 0.0091 'International Tables Vol C Tables 4.2.6.8 and 6.1.1.4'
H H 0.0000 0.0000 'International Tables Vol C Tables 4.2.6.8 and 6.1.1.4'
N N 0.0311 0.0180 'International Tables Vol C Tables 4.2.6.8 and 6.1.1.4'
O O 0.0492 0.0322 'International Tables Vol C Tables 4.2.6.8 and 6.1.1.4'
S S 0.3331 0.5567 'International Tables Vol C Tables 4.2.6.8 and 6.1.1.4'
Cl Cl 0.3639 0.7018 'International Tables Vol C Tables 4.2.6.8 and 6.1.1.4'

loop_
_geom_angle_atom_site_label_1
_geom_angle_atom_site_label_2
_geom_angle_atom_site_label_3
_geom_angle
O1 C1 N1 119.4(4)
O1 C1 C13 123.4(4)
N1 C1 C13 116.9(3)
C2 N1 C11A 120.6(3)
C2 N1 C1 120.8(4)
C11A N1 C1 115.0(4)
O2 C2 N1 122.0(4)
O2 C2 C21 122.1(4)
N1 C2 C21 115.9(4)
O3 C3 N2 120.4(4)
O3 C3 C23 122.7(4)
N2 C3 C23 116.7(3)
C4 N2 C21A 119.7(3)
C4 N2 C3 118.1(3)
C21A N2 C3 116.8(3)
O4 C4 N2 120.7(4)
O4 C4 C31 122.6(4)
N2 C4 C31 116.6(3)
O5 C5 N3 121.3(4)
O5 C5 C33 121.5(4)
N3 C5 C33 117.0(3)
C5 N3 C6 121.5(3)
C5 N3 C31A 118.2(3)
C6 N3 C31A 117.0(3)
O6 C6 N3 121.5(4)
O6 C6 C11 123.2(4)
N3 C6 C11 115.3(3)
C16 C11 C12 120.0(4)
C16 C11 C6 119.7(4)
C12 C11 C6 119.9(3)
C13 C12 C11 119.0(4)
C13 C12 H12 120.5
C11 C12 H12 120.5
C12 C13 C14 120.0(4)
C12 C13 C1 121.4(4)
C14 C13 C1 118.3(4)
C15 C14 C13 119.9(4)
C15 C14 H14 120.1
C13 C14 H14 120.1
C16 C15 C14 120.9(4)
C16 C15 H15 119.6
C14 C15 H15 119.6
C15 C16 C11 120.0(4)
C15 C16 H16 120.0
C11 C16 H16 120.0
N12A C11A C16A 123.5(4)
N12A C11A N1 113.2(4)
C16A C11A N1 123.3(4)
C11A N12A C13A 116.5(5)
C14A C13A N12A 122.6(6)
C14A C13A H13A 118.7
N12A C13A H13A 118.7
C13A C14A C15A 119.8(5)
C13A C14A Cl14 118.8(5)
C15A C14A Cl14 121.4(5)
C16A C15A C14A 119.1(5)
C16A C15A H15A 120.5
C14A C15A H15A 120.5
C15A C16A C11A 118.5(5)
C15A C16A H16A 120.8
C11A C16A H16A 120.8
C22 C21 C26 119.5(4)
C22 C21 C2 123.1(4)
C26 C21 C2 117.4(4)
C21 C22 C23 120.3(4)
C21 C22 H22 119.8
C23 C22 H22 119.8
C22 C23 C24 119.3(4)
C22 C23 C3 120.3(3)
C24 C23 C3 119.7(4)
C25 C24 C23 119.5(4)
C25 C24 H24 120.2
C23 C24 H24 120.2
C26 C25 C24 121.5(4)
C26 C25 H25 119.2
C24 C25 H25 119.2
C25 C26 C21 119.7(4)
C25 C26 H26 120.1
C21 C26 H26 120.1
N22A C21A C26A 124.0(4)
N22A C21A N2 116.5(4)
C26A C21A N2 119.5(4)
C23A N22A C21A 116.7(4)
N22A C23A C24A 123.1(5)
N22A C23A H23A 118.5
C24A C23A H23A 118.5
C25A C24A C23A 119.2(4)
C25A C24A Cl24 121.2(4)
C23A C24A Cl24 119.6(4)
C26A C25A C24A 118.2(4)
C26A C25A H25A 120.9
C24A C25A H25A 120.9
C25A C26A C21A 118.8(4)
C25A C26A H26A 120.6
C21A C26A H26A 120.6
C32 C31 C36 119.2(4)
C32 C31 C4 121.3(4)
C36 C31 C4 119.2(4)
C31 C32 C33 120.2(4)
C31 C32 H32 119.9
C33 C32 H32 119.9
C34 C33 C32 119.5(4)
C34 C33 C5 117.9(4)
C32 C33 C5 121.9(4)
C35 C34 C33 120.6(5)
C35 C34 H34 119.7
C33 C34 H34 119.7
C34 C35 C36 120.7(5)
C34 C35 H35 119.7
C36 C35 H35 119.7
C35 C36 C31 119.6(5)
C35 C36 H36 120.2
C31 C36 H36 120.2
N32A C31A C36A 124.8(4)
N32A C31A N3 113.6(4)
C36A C31A N3 121.6(4)
C31A N32A C33A 116.9(4)
N32A C33A C34A 121.7(5)
N32A C33A H33A 119.2
C34A C33A H33A 119.2
C35A C34A C33A 120.5(4)
C35A C34A Cl34 120.1(4)
C33A C34A Cl34 119.3(4)
C34A C35A C36A 118.6(5)
C34A C35A H35A 120.7
C36A C35A H35A 120.7
C31A C36A C35A 117.4(4)
C31A C36A H36A 121.3
C35A C36A H36A 121.3
O1A S1A C1A 105.4(7)
O1A S1A C2A 104.4(6)
C1A S1A C2A 106.4(6)
S1A C1A H1B1 102.4(15)
S1A C1A H1B2 140.9(10)
S1A C1A H1B3 102.7(9)
S1A C2A H2B3 138.8(9)
O1B S1B C1B 119(3)
O1B S1B C2B 127(3)
C1B S1B C2B 106(2)
S1B C1B H1B1 107(2)
S1B C1B H1B2 115(4)
H1B1 C1B H1B2 111(4)
S1B C1B H1B3 108(3)
H1B1 C1B H1B3 102(4)
H1B2 C1B H1B3 113(3)
S1B C2B H2B1 110(4)
S1B C2B H2B2 115(4)
H2B1 C2B H2B2 116(7)
S1B C2B H2B3 105(5)
H2B1 C2B H2B3 102(6)
H2B2 C2B H2B3 108(7)
O1C S1C C2C 143.0(16)
O1C S1C C1C 108.9(12)
C2C S1C C1C 107.1(13)
O1D S1D C1D 89.2(14)
O1D S1D C2D 107.9(18)
C1D S1D C2D 116.5(14)

loop_
_geom_bond_atom_site_label_1
_geom_bond_atom_site_label_2
_geom_bond_distance
Cl14 C14A 1.737(5)
Cl24 C24A 1.725(5)
Cl34 C34A 1.727(5)
O1 C1 1.202(5)
C1 N1 1.448(6)
C1 C13 1.488(6)
N1 C2 1.393(6)
N1 C11A 1.438(6)
O2 C2 1.209(6)
C2 C21 1.496(6)
O3 C3 1.200(5)
C3 N2 1.436(5)
C3 C23 1.463(6)
N2 C4 1.413(5)
N2 C21A 1.426(5)
O4 C4 1.212(5)
C4 C31 1.478(6)
O5 C5 1.199(5)
C5 N3 1.411(5)
C5 C33 1.504(6)
N3 C6 1.417(5)
N3 C31A 1.428(5)
O6 C6 1.207(5)
C6 C11 1.483(6)
C11 C16 1.394(6)
C11 C12 1.397(6)
C12 C13 1.387(6)
C12 H12 0.9300
C13 C14 1.396(6)
C14 C15 1.370(8)
C14 H14 0.9300
C15 C16 1.363(7)
C15 H15 0.9300
C16 H16 0.9300
C11A N12A 1.326(6)
C11A C16A 1.373(7)
N12A C13A 1.352(7)
C13A C14A 1.348(9)
C13A H13A 0.9300
C14A C15A 1.361(9)
C15A C16A 1.355(7)
C15A H15A 0.9300
C16A H16A 0.9300
C21 C22 1.370(6)
C21 C26 1.406(6)
C22 C23 1.391(6)
C22 H22 0.9300
C23 C24 1.400(6)
C24 C25 1.366(7)
C24 H24 0.9300
C25 C26 1.356(7)
C25 H25 0.9300
C26 H26 0.9300
C21A N22A 1.330(5)
C21A C26A 1.374(6)
N22A C23A 1.324(6)
C23A C24A 1.382(7)
C23A H23A 0.9300
C24A C25A 1.372(8)
C25A C26A 1.365(7)
C25A H25A 0.9300
C26A H26A 0.9300
C31 C32 1.383(6)
C31 C36 1.413(6)
C32 C33 1.389(6)
C32 H32 0.9300
C33 C34 1.385(6)
C34 C35 1.368(8)
C34 H34 0.9300
C35 C36 1.369(8)
C35 H35 0.9300
C36 H36 0.9300
C31A N32A 1.328(6)
C31A C36A 1.379(6)
N32A C33A 1.333(6)
C33A C34A 1.394(8)
C33A H33A 0.9300
C34A C35A 1.347(8)
C35A C36A 1.386(7)
C35A H35A 0.9300
C36A H36A 0.9300
S1A O1A 1.529(10)
S1A C1A 1.676(14)
S1A C2A 1.765(12)
S1B O1B 1.42(3)
S1B C1B 1.69(2)
S1B C2B 1.71(3)
S1C O1C 1.441(16)
S1C C2C 1.50(2)
S1C C1C 1.687(19)
S1D O1D 1.49(2)
S1D C1D 1.656(18)
S1D C2D 1.70(2)

loop_
_geom_torsion_atom_site_label_1
_geom_torsion_atom_site_label_2
_geom_torsion_atom_site_label_3
_geom_torsion_atom_site_label_4
_geom_torsion
O1 C1 N1 C2 39.9(6)
C13 C1 N1 C2 -135.0(4)
O1 C1 N1 C11A -118.8(5)
C13 C1 N1 C11A 66.3(5)
C11A N1 C2 O2 4.9(7)
C1 N1 C2 O2 -152.6(5)
C11A N1 C2 C21 -172.6(4)
C1 N1 C2 C21 29.9(6)
O3 C3 N2 C4 -126.0(5)
C23 C3 N2 C4 59.5(5)
O3 C3 N2 C21A 28.1(6)
C23 C3 N2 C21A -146.3(4)
C21A N2 C4 O4 -143.6(4)
C3 N2 C4 O4 9.8(6)
C21A N2 C4 C31 40.3(5)
C3 N2 C4 C31 -166.3(4)
O5 C5 N3 C6 143.8(4)
C33 C5 N3 C6 -41.4(5)
O5 C5 N3 C31A -14.9(6)
C33 C5 N3 C31A 159.8(4)
C5 N3 C6 O6 -29.8(6)
C31A N3 C6 O6 129.2(4)
C5 N3 C6 C11 148.1(3)
C31A N3 C6 C11 -53.0(4)
O6 C6 C11 C16 -32.7(6)
N3 C6 C11 C16 149.6(4)
O6 C6 C11 C12 139.7(4)
N3 C6 C11 C12 -38.1(5)
C16 C11 C12 C13 2.6(6)
C6 C11 C12 C13 -169.7(3)
C11 C12 C13 C14 -3.2(6)
C11 C12 C13 C1 171.5(4)
O1 C1 C13 C12 -152.8(4)
N1 C1 C13 C12 21.9(6)
O1 C1 C13 C14 22.0(7)
N1 C1 C13 C14 -163.3(4)
C12 C13 C14 C15 0.1(7)
C1 C13 C14 C15 -174.8(5)
C13 C14 C15 C16 3.7(8)
C14 C15 C16 C11 -4.3(8)
C12 C11 C16 C15 1.1(6)
C6 C11 C16 C15 173.5(4)
C2 N1 C11A N12A -140.3(4)
C1 N1 C11A N12A 18.4(5)
C2 N1 C11A C16A 39.8(6)
C1 N1 C11A C16A -161.5(4)
C16A C11A N12A C13A 0.3(7)
N1 C11A N12A C13A -179.6(5)
C11A N12A C13A C14A -1.5(9)
N12A C13A C14A C15A 1.2(10)
N12A C13A C14A Cl14 -178.2(5)
C13A C14A C15A C16A 0.4(9)
Cl14 C14A C15A C16A 179.8(4)
C14A C15A C16A C11A -1.5(8)
N12A C11A C16A C15A 1.2(8)
N1 C11A C16A C15A -178.9(4)
O2 C2 C21 C22 -135.3(5)
N1 C2 C21 C22 42.2(6)
O2 C2 C21 C26 44.9(7)
N1 C2 C21 C26 -137.6(5)
C26 C21 C22 C23 1.5(7)
C2 C21 C22 C23 -178.3(4)
C21 C22 C23 C24 0.2(7)
C21 C22 C23 C3 170.9(4)
O3 C3 C23 C22 -139.3(5)
N2 C3 C23 C22 35.1(6)
O3 C3 C23 C24 31.4(7)
N2 C3 C23 C24 -154.3(4)
C22 C23 C24 C25 -1.8(8)
C3 C23 C24 C25 -172.5(5)
C23 C24 C25 C26 1.6(9)
C24 C25 C26 C21 0.1(9)
C22 C21 C26 C25 -1.6(8)
C2 C21 C26 C25 178.1(5)
C4 N2 C21A N22A 36.5(5)
C3 N2 C21A N22A -117.2(4)
C4 N2 C21A C26A -144.9(4)
C3 N2 C21A C26A 61.4(5)
C26A C21A N22A C23A 0.7(7)
N2 C21A N22A C23A 179.3(4)
C21A N22A C23A C24A -0.5(8)
N22A C23A C24A C25A 0.0(8)
N22A C23A C24A Cl24 -180.0(5)
C23A C24A C25A C26A 0.3(7)
Cl24 C24A C25A C26A -179.7(4)
C24A C25A C26A C21A -0.1(7)
N22A C21A C26A C25A -0.4(6)
N2 C21A C26A C25A -179.0(4)
O4 C4 C31 C32 -130.1(5)
N2 C4 C31 C32 45.9(5)
O4 C4 C31 C36 43.2(6)
N2 C4 C31 C36 -140.8(4)
C36 C31 C32 C33 0.5(6)
C4 C31 C32 C33 173.8(4)
C31 C32 C33 C34 1.5(7)
C31 C32 C33 C5 -169.1(4)
O5 C5 C33 C34 -19.4(7)
N3 C5 C33 C34 165.8(4)
O5 C5 C33 C32 151.3(5)
N3 C5 C33 C32 -23.5(6)
C32 C33 C34 C35 -0.6(8)
C5 C33 C34 C35 170.3(6)
C33 C34 C35 C36 -2.3(10)
C34 C35 C36 C31 4.3(10)
C32 C31 C36 C35 -3.4(8)
C4 C31 C36 C35 -176.8(5)
C5 N3 C31A N32A 123.9(4)
C6 N3 C31A N32A -35.8(5)
C5 N3 C31A C36A -55.8(5)
C6 N3 C31A C36A 144.5(4)
C36A C31A N32A C33A -0.1(6)
N3 C31A N32A C33A -179.8(4)
C31A N32A C33A C34A 0.9(7)
N32A C33A C34A C35A -1.1(8)
N32A C33A C34A Cl34 178.5(4)
C33A C34A C35A C36A 0.5(7)
Cl34 C34A C35A C36A -179.2(3)
N32A C31A C36A C35A -0.5(6)
N3 C31A C36A C35A 179.2(4)
C34A C35A C36A C31A 0.3(7)
